data_7237531
loop_
_publ_author_name
'Hladka, Iryna'
'Volyniuk, Dmytro'
'Bezvikonnyi, Oleksandr'
'Kinzhybalo, Vasyl'
'Bednarchuk, Tamara J.'
'Danyliv, Yan'
'Lytvyn, Roman'
'Lazauskas, Algirdas'
'Grazulevicius, Juozas V.'

_publ_section_title
;
 Polymorphism of derivatives of tert-butyl substituted acridan and
 perfluorobiphenyl as sky-blue OLED emitters exhibiting aggregation
 induced thermally activated delayed fluorescence
;
_journal_issue 48
_journal_name_full 'Journal of Materials Chemistry C'
_journal_page_first 13179
_journal_paper_doi 10.1039/C8TC04867C
_journal_volume 6
_journal_year 2018
_chemical_formula_moiety 'C35 H30 F9 N'
_chemical_formula_sum 'C35 H30 F9 N'
_chemical_formula_weight 635.60
_space_group_crystal_system triclinic
_space_group_IT_number 2
_space_group_name_Hall '-P 1'
_space_group_name_H-M_alt 'P -1'
_atom_sites_solution_hydrogens geom
_atom_sites_solution_primary dual
_audit_creation_date 2018-07-17
_audit_creation_method
;
Olex2 1.2
(compiled 2018.05.29 svn.r3508 for OlexSys, GUI svn.r5506)
;
_audit_update_record
;
2018-09-04 deposited with the CCDC.
2018-10-25 downloaded from the CCDC.
;
_cell_angle_alpha 97.80(3)
_cell_angle_beta 108.96(3)
_cell_angle_gamma 106.05(3)
_cell_formula_units_Z 2
_cell_length_a 10.512(4)
_cell_length_b 11.169(4)
_cell_length_c 14.712(4)
_cell_measurement_reflns_used 8703
_cell_measurement_temperature 99.96(16)
_cell_measurement_theta_max 29.2990
_cell_measurement_theta_min 2.8160
_cell_volume 1520.8(10)
_computing_cell_refinement 'CrysAlisPro 1.171.38.46 (Rigaku OD, 2015)'
_computing_data_collection 'CrysAlisPro 1.171.38.46 (Rigaku OD, 2015)'
_computing_data_reduction 'CrysAlisPro 1.171.38.46 (Rigaku OD, 2015)'
_computing_molecular_graphics 'Olex2 (Dolomanov et al., 2009)'
_computing_publication_material 'Olex2 (Dolomanov et al., 2009)'
_computing_structure_refinement 'ShelXL (Sheldrick, 2015)'
_computing_structure_solution 'ShelXT (Sheldrick, 2015)'
_diffrn_ambient_environment N~2~
_diffrn_ambient_temperature 99.96(16)
_diffrn_detector 'CCD plate'
_diffrn_detector_area_resol_mean 10.6249
_diffrn_detector_type Atlas
_diffrn_measured_fraction_theta_full 0.999
_diffrn_measured_fraction_theta_max 0.881
_diffrn_measurement_details
;
List of Runs (angles in degrees, time in seconds):

  # Type    Start    End  Width  t~exp~   \w     \q     \k     \f   Frames
#--------------------------------------------------------------------------
  1  \w    -16.00  90.00   1.00   65.00    --   12.43  37.00 120.00  106
  2  \w    -77.00 -32.00   1.00   65.00    --   12.43 178.00 150.00   45
  3  \w   -104.00  77.00   1.00   65.00    --  -13.52   0.00-150.00  181
  4  \w    -91.00  15.00   1.00   65.00    --  -13.52 -37.00 120.00  106
  5  \w    -78.00  -4.00   1.00   65.00    --  -13.52 136.00  71.00   74
  6  \w    -90.00 -14.00   1.00   65.00    --  -13.52 153.00 -45.07   76
  7  \w    -93.00 -16.00   1.00   65.00    --  -13.52 156.00-172.42   77
  8  \w    -77.00 -72.00   1.00   65.00    --   12.43 178.00  90.00    5
;
_diffrn_measurement_device 'four-circle diffractometer'
_diffrn_measurement_device_type 'Xcalibur, Atlas'
_diffrn_measurement_method '\w scans'
_diffrn_orient_matrix_type 'CrysAlisPro convention (1999,Acta A55,543-557)'
_diffrn_orient_matrix_UB_11 0.0663170000
_diffrn_orient_matrix_UB_12 0.0217149000
_diffrn_orient_matrix_UB_13 0.0410916000
_diffrn_orient_matrix_UB_21 -0.0365098000
_diffrn_orient_matrix_UB_22 0.0012647000
_diffrn_orient_matrix_UB_23 0.0328689000
_diffrn_orient_matrix_UB_31 -0.0058546000
_diffrn_orient_matrix_UB_32 -0.0646557000
_diffrn_orient_matrix_UB_33 0.0006666000
_diffrn_radiation_monochromator graphite
_diffrn_radiation_probe x-ray
_diffrn_radiation_type MoK\a
_diffrn_radiation_wavelength 0.71073
_diffrn_reflns_av_R_equivalents 0.0270
_diffrn_reflns_av_unetI/netI 0.0351
_diffrn_reflns_Laue_measured_fraction_full 0.999
_diffrn_reflns_Laue_measured_fraction_max 0.881
_diffrn_reflns_limit_h_max 14
_diffrn_reflns_limit_h_min -13
_diffrn_reflns_limit_k_max 14
_diffrn_reflns_limit_k_min -14
_diffrn_reflns_limit_l_max 20
_diffrn_reflns_limit_l_min -19
_diffrn_reflns_number 27147
_diffrn_reflns_point_group_measured_fraction_full 0.999
_diffrn_reflns_point_group_measured_fraction_max 0.881
_diffrn_reflns_theta_full 25.242
_diffrn_reflns_theta_max 29.577
_diffrn_reflns_theta_min 2.979
_diffrn_source 'fine-focus sealed X-ray tube'
_diffrn_source_type 'Enhance (Mo) X-ray Source'
_exptl_absorpt_coefficient_mu 0.119
_exptl_absorpt_correction_T_max 1.00000
_exptl_absorpt_correction_T_min 0.95008
_exptl_absorpt_correction_type multi-scan
_exptl_absorpt_process_details
;
CrysAlisPro 1.171.38.46 (Rigaku Oxford Diffraction, 2015)
Empirical absorption correction using spherical harmonics,
 implemented in SCALE3 ABSPACK scaling algorithm.
;
_exptl_crystal_density_diffrn 1.388
_exptl_crystal_description plate
_exptl_crystal_F_000 656
_exptl_crystal_size_max 0.378
_exptl_crystal_size_mid 0.177
_exptl_crystal_size_min 0.049
_refine_diff_density_max 0.326
_refine_diff_density_min -0.238
_refine_diff_density_rms 0.049
_refine_ls_extinction_method none
_refine_ls_goodness_of_fit_ref 1.024
_refine_ls_hydrogen_treatment constr
_refine_ls_matrix_type full
_refine_ls_number_parameters 461
_refine_ls_number_reflns 7537
_refine_ls_number_restraints 3
_refine_ls_restrained_S_all 1.024
_refine_ls_R_factor_all 0.0717
_refine_ls_R_factor_gt 0.0432
_refine_ls_shift/su_max 0.000
_refine_ls_shift/su_mean 0.000
_refine_ls_structure_factor_coef Fsqd
_refine_ls_weighting_details 'w=1/[\s^2^(Fo^2^)+(0.0493P)^2^+0.4890P] where P=(Fo^2^+2Fc^2^)/3'
_refine_ls_weighting_scheme calc
_refine_ls_wR_factor_gt 0.0981
_refine_ls_wR_factor_ref 0.1124
_reflns_Friedel_coverage 0.000
_reflns_number_gt 5361
_reflns_number_total 7537
_reflns_threshold_expression 'I > 2\s(I)'
_cod_data_source_file c8tc04867c2.cif
_cod_data_source_block pfbp_2a_kr_b
_cod_database_code 7237531
_shelx_shelxl_version_number 2014/7
_chemical_oxdiff_formula 'C35 H30 F9 N'
_shelx_space_group_comment
;
The symmetry employed for this shelxl refinement is uniquely defined
by the following loop, which should always be used as a source of
symmetry information in preference to the above space-group names.
They are only intended as comments.
;
_reflns_odcompleteness_completeness 99.92
_reflns_odcompleteness_iscentric 1
_reflns_odcompleteness_theta 26.32
_olex2_refinement_description
;
1. Fixed Uiso
 At 1.2 times of:
  All C(H) groups
 At 1.5 times of:
  All C(H,H,H) groups
2. Restrained distances
 C34-C29 = C33-C29 = C35-C29
 1.54 with sigma of 0.02
3. Others
 Sof(C40)=Sof(H40A)=Sof(H40B)=Sof(H40C)=Sof(C41)=Sof(H41A)=Sof(H41B)=Sof(H41C)=
 Sof(C42)=Sof(H42A)=Sof(H42B)=Sof(H42C)=1-FVAR(1)
 Sof(C39)=Sof(H39A)=Sof(H39B)=Sof(H39C)=Sof(C38)=Sof(H38A)=Sof(H38B)=Sof(H38C)=
 Sof(C37)=Sof(H37A)=Sof(H37B)=Sof(H37C)=FVAR(1)
 Sof(C34)=Sof(H34A)=Sof(H34B)=Sof(H34C)=Sof(C33)=Sof(H33A)=Sof(H33B)=Sof(H33C)=
 Sof(C35)=Sof(H35A)=Sof(H35B)=Sof(H35C)=1-FVAR(2)
 Sof(C32)=Sof(H32A)=Sof(H32B)=Sof(H32C)=Sof(C30)=Sof(H30A)=Sof(H30B)=Sof(H30C)=
 Sof(C31)=Sof(H31A)=Sof(H31B)=Sof(H31C)=FVAR(2)
4.a Aromatic/amide H refined with riding coordinates:
 C12(H12), C15(H15), C14(H14), C4(H4), C3(H3), C6(H6)
4.b Idealised Me refined as rotating group:
 C9(H9A,H9B,H9C), C10(H10A,H10B,H10C), C32(H32A,H32B,H32C), C30(H30A,H30B,
 H30C), C31(H31A,H31B,H31C), C39(H39A,H39B,H39C), C38(H38A,H38B,H38C), C37(H37A,
 H37B,H37C), C40(H40A,H40B,H40C), C41(H41A,H41B,H41C), C42(H42A,H42B,H42C),
 C34(H34A,H34B,H34C), C33(H33A,H33B,H33C), C35(H35A,H35B,H35C)
;
_olex2_date_sample_data_collection 2018-01-31
_olex2_submission_special_instructions 'No special instructions were received'
_oxdiff_exptl_absorpt_empirical_details
;
Empirical correction (ABSPACK) includes:
- Absorption correction using spherical harmonics
- Frame scaling
;
_oxdiff_exptl_absorpt_empirical_full_max 1.046
_oxdiff_exptl_absorpt_empirical_full_min 0.933

loop_
_space_group_symop_operation_xyz
'x, y, z'
'-x, -y, -z'

loop_
_atom_site_label
_atom_site_type_symbol
_atom_site_fract_x
_atom_site_fract_y
_atom_site_fract_z
_atom_site_U_iso_or_equiv
_atom_site_adp_type
_atom_site_occupancy
_atom_site_site_symmetry_order
_atom_site_calc_flag
_atom_site_refinement_flags_posn
_atom_site_refinement_flags_occupancy
_atom_site_disorder_assembly
_atom_site_disorder_group
F19 F 0.34292(10) 0.48148(8) 0.46224(6) 0.0265(2) Uani 1 1 d . . . .
F28 F 0.58359(10) 0.85394(8) 0.68344(7) 0.0319(2) Uani 1 1 d . . . .
F18 F 0.40313(10) 0.28793(8) 0.53489(7) 0.0277(2) Uani 1 1 d . . . .
F22 F 0.49661(9) 0.51731(8) 0.85678(6) 0.0283(2) Uani 1 1 d . . . .
F25 F 0.06403(11) 0.77114(10) 0.39949(8) 0.0409(3) Uani 1 1 d . . . .
F24 F 0.12116(10) 0.57433(8) 0.47090(7) 0.0334(2) Uani 1 1 d . . . .
F27 F 0.52448(11) 1.05075(8) 0.61248(8) 0.0386(3) Uani 1 1 d . . . .
F21 F 0.43593(10) 0.71028(8) 0.78446(7) 0.0307(2) Uani 1 1 d . . . .
F26 F 0.26595(13) 1.00909(9) 0.46833(8) 0.0430(3) Uani 1 1 d . . . .
N1 N 0.48243(13) 0.29598(11) 0.73859(9) 0.0221(3) Uani 1 1 d . . . .
C7 C 0.67077(15) 0.22984(13) 0.83980(11) 0.0206(3) Uani 1 1 d . . . .
C11 C 0.41264(15) 0.10224(13) 0.79380(11) 0.0195(3) Uani 1 1 d . . . .
C16 C 0.37487(15) 0.18178(13) 0.73149(11) 0.0200(3) Uani 1 1 d . . . .
C12 C 0.30572(16) -0.01096(13) 0.78476(11) 0.0221(3) Uani 1 1 d . . . .
H12 H 0.3310 -0.0669 0.8251 0.027 Uiso 1 1 calc R . . .
C25 C 0.19241(18) 0.79093(16) 0.46899(13) 0.0302(4) Uani 1 1 d . . . .
C8 C 0.56215(15) 0.14965(13) 0.87603(11) 0.0209(3) Uani 1 1 d . . . .
C26 C 0.2940(2) 0.91256(15) 0.50583(13) 0.0308(4) Uani 1 1 d . . . .
C13 C 0.16366(16) -0.04617(13) 0.71952(11) 0.0234(3) Uani 1 1 d . . . .
C15 C 0.23433(16) 0.14810(14) 0.66512(11) 0.0229(3) Uani 1 1 d . . . .
H15 H 0.2091 0.2025 0.6233 0.028 Uiso 1 1 calc R . . .
C2 C 0.62807(15) 0.30477(13) 0.77519(11) 0.0215(3) Uani 1 1 d . . . .
C27 C 0.42453(18) 0.93335(14) 0.57868(12) 0.0288(4) Uani 1 1 d . . . .
C23 C 0.35369(16) 0.70838(14) 0.57989(11) 0.0229(3) Uani 1 1 d . . . .
C14 C 0.13035(16) 0.03551(14) 0.65937(11) 0.0237(3) Uani 1 1 d . . . .
H14 H 0.0349 0.0140 0.6135 0.028 Uiso 1 1 calc R . . .
C19 C 0.37602(15) 0.48974(13) 0.55987(11) 0.0214(3) Uani 1 1 d . . . .
C4 C 0.86951(16) 0.39248(14) 0.78320(12) 0.0258(3) Uani 1 1 d . . . .
H4 H 0.9361 0.4479 0.7633 0.031 Uiso 1 1 calc R . . .
C24 C 0.22356(17) 0.69095(14) 0.50619(12) 0.0256(3) Uani 1 1 d . . . .
C28 C 0.45385(17) 0.83211(14) 0.61465(12) 0.0251(3) Uani 1 1 d . . . .
C5 C 0.91615(16) 0.32093(14) 0.84790(12) 0.0247(3) Uani 1 1 d . . . .
C3 C 0.72727(16) 0.38519(14) 0.74657(12) 0.0249(3) Uani 1 1 d . . . .
H3 H 0.6976 0.4351 0.7019 0.030 Uiso 1 1 calc R . . .
C9 C 0.60547(16) 0.03852(15) 0.91083(12) 0.0269(3) Uani 1 1 d . . . .
H9A H 0.6133 -0.0160 0.8563 0.040 Uiso 1 1 calc GR . . .
H9B H 0.5328 -0.0126 0.9316 0.040 Uiso 1 1 calc GR . . .
H9C H 0.6980 0.0731 0.9669 0.040 Uiso 1 1 calc GR . . .
C6 C 0.81377(16) 0.23928(14) 0.87420(11) 0.0232(3) Uani 1 1 d . . . .
H6 H 0.8435 0.1880 0.9176 0.028 Uiso 1 1 calc R . . .
C10 C 0.55812(17) 0.23973(15) 0.96383(11) 0.0264(3) Uani 1 1 d . . . .
H10A H 0.6523 0.2718 1.0182 0.040 Uiso 1 1 calc GR . . .
H10B H 0.4861 0.1921 0.9867 0.040 Uiso 1 1 calc GR . . .
H10C H 0.5334 0.3124 0.9422 0.040 Uiso 1 1 calc GR . . .
C17 C 0.44612(15) 0.39477(13) 0.69741(11) 0.0212(3) Uani 1 1 d . . . .
C18 C 0.40684(15) 0.38968(13) 0.59690(11) 0.0216(3) Uani 1 1 d . . . .
C36 C 0.04813(17) -0.16772(14) 0.71772(13) 0.0289(4) Uani 1 1 d . . . .
C22 C 0.45595(15) 0.50588(14) 0.75888(11) 0.0219(3) Uani 1 1 d . . . .
C20 C 0.38499(15) 0.60058(13) 0.62072(11) 0.0212(3) Uani 1 1 d . . . .
C32 C 1.1667(2) 0.4149(2) 0.84941(17) 0.0414(5) Uani 0.935(3) 1 d . P A 1
H32A H 1.1307 0.3781 0.7778 0.062 Uiso 0.935(3) 1 calc GR P A 1
H32B H 1.2659 0.4181 0.8800 0.062 Uiso 0.935(3) 1 calc GR P A 1
H32C H 1.1631 0.5021 0.8618 0.062 Uiso 0.935(3) 1 calc GR P A 1
C29 C 1.07374(17) 0.33084(16) 0.89434(13) 0.0302(4) Uani 1 1 d D . . .
C21 C 0.42582(16) 0.60588(14) 0.72138(11) 0.0229(3) Uani 1 1 d . . . .
C30 C 1.0855(2) 0.19660(19) 0.87612(17) 0.0423(6) Uani 0.935(3) 1 d . P A 1
H30A H 1.0338 0.1433 0.9093 0.063 Uiso 0.935(3) 1 calc GR P A 1
H30B H 1.1865 0.2039 0.9027 0.063 Uiso 0.935(3) 1 calc GR P A 1
H30C H 1.0436 0.1568 0.8047 0.063 Uiso 0.935(3) 1 calc GR P A 1
C31 C 1.1313(2) 0.3913(2) 1.00568(14) 0.0389(5) Uani 0.935(3) 1 d . P A 1
H31A H 1.1254 0.4777 1.0166 0.058 Uiso 0.935(3) 1 calc GR P A 1
H31B H 1.2313 0.3967 1.0359 0.058 Uiso 0.935(3) 1 calc GR P A 1
H31C H 1.0741 0.3380 1.0359 0.058 Uiso 0.935(3) 1 calc GR P A 1
C39 C 0.0647(5) -0.1767(4) 0.8281(3) 0.0510(13) Uani 0.538(5) 1 d . P B 1
H39A H 0.1551 -0.1899 0.8615 0.076 Uiso 0.538(5) 1 calc GR P B 1
H39B H -0.0153 -0.2491 0.8259 0.076 Uiso 0.538(5) 1 calc GR P B 1
H39C H 0.0643 -0.0967 0.8646 0.076 Uiso 0.538(5) 1 calc GR P B 1
C38 C 0.0548(5) -0.2867(3) 0.6670(4) 0.0522(15) Uani 0.538(5) 1 d . P B 1
H38A H 0.0340 -0.2882 0.5969 0.078 Uiso 0.538(5) 1 calc GR P B 1
H38B H -0.0160 -0.3607 0.6725 0.078 Uiso 0.538(5) 1 calc GR P B 1
H38C H 0.1507 -0.2909 0.6978 0.078 Uiso 0.538(5) 1 calc GR P B 1
C37 C -0.1068(3) -0.1652(3) 0.6707(4) 0.0467(13) Uani 0.538(5) 1 d . P B 1
H37A H -0.1118 -0.0848 0.7029 0.070 Uiso 0.538(5) 1 calc GR P B 1
H37B H -0.1742 -0.2383 0.6801 0.070 Uiso 0.538(5) 1 calc GR P B 1
H37C H -0.1319 -0.1710 0.5996 0.070 Uiso 0.538(5) 1 calc GR P B 1
C40 C -0.0540(5) -0.2301(4) 0.6053(4) 0.0601(18) Uani 0.462(5) 1 d . P B 2
H40A H -0.1075 -0.1741 0.5810 0.090 Uiso 0.462(5) 1 calc GR P B 2
H40B H -0.1212 -0.3144 0.5992 0.090 Uiso 0.462(5) 1 calc GR P B 2
H40C H 0.0033 -0.2406 0.5659 0.090 Uiso 0.462(5) 1 calc GR P B 2
C41 C 0.1174(5) -0.2697(5) 0.7457(6) 0.069(2) Uani 0.462(5) 1 d . P B 2
H41A H 0.1763 -0.2781 0.7071 0.104 Uiso 0.462(5) 1 calc GR P B 2
H41B H 0.0422 -0.3527 0.7312 0.104 Uiso 0.462(5) 1 calc GR P B 2
H41C H 0.1776 -0.2431 0.8167 0.104 Uiso 0.462(5) 1 calc GR P B 2
C42 C -0.0256(9) -0.1341(5) 0.7753(7) 0.092(3) Uani 0.462(5) 1 d . P B 2
H42A H 0.0412 -0.0956 0.8443 0.137 Uiso 0.462(5) 1 calc GR P B 2
H42B H -0.1010 -0.2113 0.7721 0.137 Uiso 0.462(5) 1 calc GR P B 2
H42C H -0.0686 -0.0721 0.7497 0.137 Uiso 0.462(5) 1 calc GR P B 2
C34 C 1.114(6) 0.274(6) 0.988(3) 0.108(19) Uiso 0.065(3) 1 d D P A 2
H34A H 1.0599 0.2913 1.0282 0.163 Uiso 0.065(3) 1 calc GR P A 2
H34B H 1.2166 0.3134 1.0275 0.163 Uiso 0.065(3) 1 calc GR P A 2
H34C H 1.0896 0.1804 0.9660 0.163 Uiso 0.065(3) 1 calc GR P A 2
C33 C 1.136(5) 0.278(5) 0.823(3) 0.092(16) Uiso 0.065(3) 1 d D P A 2
H33A H 1.0907 0.1839 0.8006 0.138 Uiso 0.065(3) 1 calc GR P A 2
H33B H 1.2392 0.3004 0.8571 0.138 Uiso 0.065(3) 1 calc GR P A 2
H33C H 1.1162 0.3149 0.7653 0.138 Uiso 0.065(3) 1 calc GR P A 2
C35 C 1.177(5) 0.472(2) 0.949(4) 0.092(16) Uiso 0.065(3) 1 d D P A 2
H35A H 1.2084 0.5144 0.9023 0.138 Uiso 0.065(3) 1 calc GR P A 2
H35B H 1.2612 0.4703 1.0030 0.138 Uiso 0.065(3) 1 calc GR P A 2
H35C H 1.1274 0.5195 0.9772 0.138 Uiso 0.065(3) 1 calc GR P A 2

loop_
_atom_site_aniso_label
_atom_site_aniso_U_11
_atom_site_aniso_U_22
_atom_site_aniso_U_33
_atom_site_aniso_U_23
_atom_site_aniso_U_13
_atom_site_aniso_U_12
F19 0.0344(5) 0.0238(4) 0.0206(4) 0.0076(3) 0.0074(4) 0.0117(4)
F28 0.0283(5) 0.0276(5) 0.0339(5) 0.0038(4) 0.0119(4) 0.0023(4)
F18 0.0363(5) 0.0196(4) 0.0266(5) 0.0050(4) 0.0096(4) 0.0116(4)
F22 0.0287(5) 0.0355(5) 0.0209(5) 0.0089(4) 0.0093(4) 0.0103(4)
F25 0.0451(6) 0.0440(6) 0.0384(6) 0.0157(5) 0.0088(5) 0.0283(5)
F24 0.0261(5) 0.0251(5) 0.0412(6) 0.0088(4) 0.0050(4) 0.0063(4)
F27 0.0546(7) 0.0178(4) 0.0483(6) 0.0069(4) 0.0332(5) 0.0041(4)
F21 0.0406(6) 0.0257(5) 0.0285(5) 0.0035(4) 0.0166(4) 0.0130(4)
F26 0.0731(8) 0.0310(5) 0.0474(6) 0.0231(5) 0.0343(6) 0.0316(5)
N1 0.0162(6) 0.0231(6) 0.0273(7) 0.0133(5) 0.0062(5) 0.0063(5)
C7 0.0186(7) 0.0198(7) 0.0209(7) 0.0039(6) 0.0065(6) 0.0047(5)
C11 0.0187(7) 0.0216(7) 0.0192(7) 0.0056(6) 0.0075(6) 0.0075(6)
C16 0.0185(7) 0.0192(7) 0.0229(7) 0.0062(6) 0.0091(6) 0.0055(5)
C12 0.0231(8) 0.0205(7) 0.0241(8) 0.0087(6) 0.0085(6) 0.0084(6)
C25 0.0356(9) 0.0330(9) 0.0302(9) 0.0116(7) 0.0144(7) 0.0199(7)
C8 0.0187(7) 0.0218(7) 0.0212(7) 0.0080(6) 0.0063(6) 0.0059(6)
C26 0.0506(11) 0.0240(8) 0.0346(9) 0.0151(7) 0.0265(8) 0.0217(7)
C13 0.0217(8) 0.0197(7) 0.0259(8) 0.0047(6) 0.0076(6) 0.0046(6)
C15 0.0218(8) 0.0241(7) 0.0250(8) 0.0110(6) 0.0080(6) 0.0097(6)
C2 0.0187(7) 0.0217(7) 0.0220(7) 0.0044(6) 0.0065(6) 0.0060(6)
C27 0.0416(10) 0.0163(7) 0.0350(9) 0.0064(6) 0.0255(8) 0.0065(6)
C23 0.0263(8) 0.0196(7) 0.0275(8) 0.0084(6) 0.0140(7) 0.0092(6)
C14 0.0183(7) 0.0247(7) 0.0245(8) 0.0056(6) 0.0050(6) 0.0063(6)
C19 0.0194(7) 0.0220(7) 0.0203(7) 0.0066(6) 0.0055(6) 0.0054(6)
C4 0.0200(8) 0.0275(8) 0.0267(8) 0.0039(6) 0.0114(6) 0.0021(6)
C24 0.0268(8) 0.0207(7) 0.0317(9) 0.0082(6) 0.0126(7) 0.0092(6)
C28 0.0257(8) 0.0245(8) 0.0273(8) 0.0053(6) 0.0147(7) 0.0071(6)
C5 0.0201(8) 0.0251(7) 0.0260(8) -0.0002(6) 0.0086(6) 0.0064(6)
C3 0.0234(8) 0.0264(8) 0.0259(8) 0.0105(6) 0.0099(6) 0.0073(6)
C9 0.0216(8) 0.0287(8) 0.0291(8) 0.0126(7) 0.0060(7) 0.0085(6)
C6 0.0214(8) 0.0230(7) 0.0235(8) 0.0037(6) 0.0064(6) 0.0086(6)
C10 0.0261(8) 0.0291(8) 0.0225(8) 0.0073(6) 0.0088(7) 0.0073(6)
C17 0.0157(7) 0.0209(7) 0.0268(8) 0.0102(6) 0.0073(6) 0.0048(5)
C18 0.0210(7) 0.0166(7) 0.0245(8) 0.0029(6) 0.0076(6) 0.0049(5)
C36 0.0213(8) 0.0229(8) 0.0346(9) 0.0088(7) 0.0047(7) 0.0021(6)
C22 0.0178(7) 0.0262(8) 0.0209(7) 0.0081(6) 0.0081(6) 0.0044(6)
C20 0.0175(7) 0.0194(7) 0.0268(8) 0.0073(6) 0.0085(6) 0.0056(5)
C32 0.0199(10) 0.0538(13) 0.0490(13) 0.0119(10) 0.0146(9) 0.0089(8)
C29 0.0194(8) 0.0343(9) 0.0342(9) 0.0029(7) 0.0092(7) 0.0091(6)
C21 0.0215(8) 0.0204(7) 0.0271(8) 0.0035(6) 0.0116(6) 0.0058(6)
C30 0.0287(10) 0.0417(11) 0.0586(14) 0.0055(10) 0.0166(10) 0.0184(8)
C31 0.0201(9) 0.0529(13) 0.0331(11) -0.0004(9) 0.0024(8) 0.0112(8)
C39 0.040(2) 0.058(3) 0.035(2) 0.0169(18) 0.0139(17) -0.0144(19)
C38 0.053(3) 0.0224(17) 0.091(4) 0.0062(19) 0.051(3) 0.0031(16)
C37 0.0198(17) 0.0330(19) 0.078(3) 0.027(2) 0.0087(18) 0.0005(13)
C40 0.043(3) 0.035(2) 0.065(3) 0.013(2) -0.001(2) -0.017(2)
C41 0.034(3) 0.036(3) 0.110(5) 0.044(3) -0.003(3) -0.006(2)
C42 0.107(6) 0.042(3) 0.138(8) 0.002(3) 0.103(7) -0.014(3)

loop_
_atom_type_symbol
_atom_type_description
_atom_type_scat_dispersion_real
_atom_type_scat_dispersion_imag
_atom_type_scat_source
C C 0.0033 0.0016 'International Tables Vol C Tables 4.2.6.8 and 6.1.1.4'
H H 0.0000 0.0000 'International Tables Vol C Tables 4.2.6.8 and 6.1.1.4'
F F 0.0171 0.0103 'International Tables Vol C Tables 4.2.6.8 and 6.1.1.4'
N N 0.0061 0.0033 'International Tables Vol C Tables 4.2.6.8 and 6.1.1.4'

loop_
_exptl_crystal_face_index_h
_exptl_crystal_face_index_k
_exptl_crystal_face_index_l
_exptl_crystal_face_perp_dist
0 0 1 0.0197
1 0 0 0.0706
1 -5 1 0.2058
-1 5 -1 0.1612
0 0 -1 0.0295
-1 0 0 0.0746
-7 -9 16 0.1372
12 -6 -15 0.1161

loop_
_geom_angle_atom_site_label_1
_geom_angle_atom_site_label_2
_geom_angle_atom_site_label_3
_geom_angle
C16 N1 C2 119.78(12)
C17 N1 C16 120.90(12)
C17 N1 C2 118.76(12)
C2 C7 C8 119.11(13)
C6 C7 C8 122.82(13)
C6 C7 C2 117.89(13)
C16 C11 C8 119.16(12)
C12 C11 C16 117.71(13)
C12 C11 C8 122.72(13)
C11 C16 N1 118.48(13)
C15 C16 N1 121.55(13)
C15 C16 C11 119.97(13)
C11 C12 H12 118.3
C13 C12 C11 123.38(14)
C13 C12 H12 118.3
F25 C25 C26 120.12(14)
F25 C25 C24 120.61(15)
C26 C25 C24 119.25(16)
C7 C8 C10 107.53(12)
C11 C8 C7 109.47(12)
C11 C8 C10 107.12(12)
C9 C8 C7 111.20(12)
C9 C8 C11 111.97(12)
C9 C8 C10 109.36(12)
F26 C26 C25 119.55(16)
F26 C26 C27 120.33(15)
C27 C26 C25 120.10(14)
C12 C13 C36 121.08(13)
C14 C13 C12 117.15(13)
C14 C13 C36 121.72(14)
C16 C15 H15 119.7
C16 C15 C14 120.62(14)
C14 C15 H15 119.7
C7 C2 N1 118.86(13)
C3 C2 N1 120.97(13)
C3 C2 C7 120.17(14)
F27 C27 C26 120.04(14)
F27 C27 C28 120.14(16)
C26 C27 C28 119.79(14)
C24 C23 C28 116.85(14)
C24 C23 C20 121.79(13)
C28 C23 C20 121.36(14)
C13 C14 C15 121.15(14)
C13 C14 H14 119.4
C15 C14 H14 119.4
F19 C19 C18 118.62(13)
F19 C19 C20 119.29(13)
C18 C19 C20 122.01(14)
C5 C4 H4 119.3
C5 C4 C3 121.43(14)
C3 C4 H4 119.3
F24 C24 C25 117.93(15)
F24 C24 C23 119.78(13)
C25 C24 C23 122.26(15)
F28 C28 C27 118.70(14)
F28 C28 C23 119.54(14)
C27 C28 C23 121.74(15)
C4 C5 C6 117.27(14)
C4 C5 C29 123.25(14)
C6 C5 C29 119.44(14)
C2 C3 H3 119.9
C4 C3 C2 120.14(14)
C4 C3 H3 119.9
C8 C9 H9A 109.5
C8 C9 H9B 109.5
C8 C9 H9C 109.5
H9A C9 H9B 109.5
H9A C9 H9C 109.5
H9B C9 H9C 109.5
C7 C6 C5 123.08(14)
C7 C6 H6 118.5
C5 C6 H6 118.5
C8 C10 H10A 109.5
C8 C10 H10B 109.5
C8 C10 H10C 109.5
H10A C10 H10B 109.5
H10A C10 H10C 109.5
H10B C10 H10C 109.5
C18 C17 N1 122.83(14)
C18 C17 C22 117.13(13)
C22 C17 N1 119.96(14)
F18 C18 C19 119.09(13)
F18 C18 C17 119.74(13)
C19 C18 C17 121.13(14)
C13 C36 C39 110.34(18)
C13 C36 C37 113.08(16)
C13 C36 C40 106.4(2)
C13 C36 C41 109.2(2)
C38 C36 C13 113.05(19)
C38 C36 C39 107.7(3)
C38 C36 C37 108.8(3)
C37 C36 C39 103.3(3)
C41 C36 C40 103.0(4)
C42 C36 C13 109.8(2)
C42 C36 C40 111.9(5)
C42 C36 C41 116.0(5)
F22 C22 C17 119.71(13)
F22 C22 C21 118.89(14)
C21 C22 C17 121.40(14)
C19 C20 C23 121.37(14)
C19 C20 C21 116.68(13)
C21 C20 C23 121.96(14)
H32A C32 H32B 109.5
H32A C32 H32C 109.5
H32B C32 H32C 109.5
C29 C32 H32A 109.5
C29 C32 H32B 109.5
C29 C32 H32C 109.5
C5 C29 C34 116(2)
C5 C29 C33 116(2)
C5 C29 C35 113.0(19)
C32 C29 C5 111.72(15)
C30 C29 C5 109.78(14)
C30 C29 C32 107.95(15)
C31 C29 C5 109.02(14)
C31 C29 C32 108.29(16)
C31 C29 C30 110.06(16)
C33 C29 C34 108(3)
C33 C29 C35 107(3)
C35 C29 C34 96(3)
F21 C21 C22 118.61(14)
F21 C21 C20 119.75(13)
C22 C21 C20 121.64(14)
C29 C30 H30A 109.5
C29 C30 H30B 109.5
C29 C30 H30C 109.5
H30A C30 H30B 109.5
H30A C30 H30C 109.5
H30B C30 H30C 109.5
C29 C31 H31A 109.5
C29 C31 H31B 109.5
C29 C31 H31C 109.5
H31A C31 H31B 109.5
H31A C31 H31C 109.5
H31B C31 H31C 109.5
C36 C39 H39A 109.5
C36 C39 H39B 109.5
C36 C39 H39C 109.5
H39A C39 H39B 109.5
H39A C39 H39C 109.5
H39B C39 H39C 109.5
C36 C38 H38A 109.5
C36 C38 H38B 109.5
C36 C38 H38C 109.5
H38A C38 H38B 109.5
H38A C38 H38C 109.5
H38B C38 H38C 109.5
C36 C37 H37A 109.5
C36 C37 H37B 109.5
C36 C37 H37C 109.5
H37A C37 H37B 109.5
H37A C37 H37C 109.5
H37B C37 H37C 109.5
C36 C40 H40A 109.5
C36 C40 H40B 109.5
C36 C40 H40C 109.5
H40A C40 H40B 109.5
H40A C40 H40C 109.5
H40B C40 H40C 109.5
C36 C41 H41A 109.5
C36 C41 H41B 109.5
C36 C41 H41C 109.5
H41A C41 H41B 109.5
H41A C41 H41C 109.5
H41B C41 H41C 109.5
C36 C42 H42A 109.5
C36 C42 H42B 109.5
C36 C42 H42C 109.5
H42A C42 H42B 109.5
H42A C42 H42C 109.5
H42B C42 H42C 109.5
C29 C34 H34A 109.5
C29 C34 H34B 109.5
C29 C34 H34C 109.5
H34A C34 H34B 109.5
H34A C34 H34C 109.5
H34B C34 H34C 109.5
C29 C33 H33A 109.5
C29 C33 H33B 109.5
C29 C33 H33C 109.5
H33A C33 H33B 109.5
H33A C33 H33C 109.5
H33B C33 H33C 109.5
C29 C35 H35A 109.5
C29 C35 H35B 109.5
C29 C35 H35C 109.5
H35A C35 H35B 109.5
H35A C35 H35C 109.5
H35B C35 H35C 109.5

loop_
_geom_bond_atom_site_label_1
_geom_bond_atom_site_label_2
_geom_bond_distance
F19 C19 1.3469(17)
F28 C28 1.3401(19)
F18 C18 1.3403(18)
F22 C22 1.3391(17)
F25 C25 1.339(2)
F24 C24 1.3426(19)
F27 C27 1.3387(19)
F21 C21 1.3438(18)
F26 C26 1.3362(18)
N1 C16 1.4163(19)
N1 C2 1.4179(19)
N1 C17 1.4121(19)
C7 C8 1.533(2)
C7 C2 1.397(2)
C7 C6 1.389(2)
C11 C16 1.402(2)
C11 C12 1.397(2)
C11 C8 1.531(2)
C16 C15 1.390(2)
C12 H12 0.9500
C12 C13 1.395(2)
C25 C26 1.379(2)
C25 C24 1.380(2)
C8 C9 1.531(2)
C8 C10 1.546(2)
C26 C27 1.373(3)
C13 C14 1.390(2)
C13 C36 1.541(2)
C15 H15 0.9500
C15 C14 1.391(2)
C2 C3 1.393(2)
C27 C28 1.379(2)
C23 C24 1.384(2)
C23 C28 1.391(2)
C23 C20 1.485(2)
C14 H14 0.9500
C19 C18 1.379(2)
C19 C20 1.387(2)
C4 H4 0.9500
C4 C5 1.380(2)
C4 C3 1.389(2)
C5 C6 1.401(2)
C5 C29 1.538(2)
C3 H3 0.9500
C9 H9A 0.9800
C9 H9B 0.9800
C9 H9C 0.9800
C6 H6 0.9500
C10 H10A 0.9800
C10 H10B 0.9800
C10 H10C 0.9800
C17 C18 1.388(2)
C17 C22 1.390(2)
C36 C39 1.596(4)
C36 C38 1.464(4)
C36 C37 1.559(4)
C36 C40 1.579(5)
C36 C41 1.546(5)
C36 C42 1.400(6)
C22 C21 1.379(2)
C20 C21 1.389(2)
C32 H32A 0.9800
C32 H32B 0.9800
C32 H32C 0.9800
C32 C29 1.534(3)
C29 C30 1.533(3)
C29 C31 1.528(3)
C29 C34 1.578(19)
C29 C33 1.539(19)
C29 C35 1.57(2)
C30 H30A 0.9800
C30 H30B 0.9800
C30 H30C 0.9800
C31 H31A 0.9800
C31 H31B 0.9800
C31 H31C 0.9800
C39 H39A 0.9800
C39 H39B 0.9800
C39 H39C 0.9800
C38 H38A 0.9800
C38 H38B 0.9800
C38 H38C 0.9800
C37 H37A 0.9800
C37 H37B 0.9800
C37 H37C 0.9800
C40 H40A 0.9800
C40 H40B 0.9800
C40 H40C 0.9800
C41 H41A 0.9800
C41 H41B 0.9800
C41 H41C 0.9800
C42 H42A 0.9800
C42 H42B 0.9800
C42 H42C 0.9800
C34 H34A 0.9800
C34 H34B 0.9800
C34 H34C 0.9800
C33 H33A 0.9800
C33 H33B 0.9800
C33 H33C 0.9800
C35 H35A 0.9800
C35 H35B 0.9800
C35 H35C 0.9800

loop_
_exptl_oxdiff_crystal_face_indexfrac_h
_exptl_oxdiff_crystal_face_indexfrac_k
_exptl_oxdiff_crystal_face_indexfrac_l
_exptl_oxdiff_crystal_face_x
_exptl_oxdiff_crystal_face_y
_exptl_oxdiff_crystal_face_z
0.0000 0.0006 0.9989 0.0411 0.0328 0.0006
0.9990 0.0005 -0.0001 0.0663 -0.0365 -0.0059
1.0000 -4.9967 1.0006 -0.0011 -0.0099 0.3179
-1.0000 4.9967 -1.0006 0.0011 0.0099 -0.3179
-0.0000 -0.0006 -0.9989 -0.0411 -0.0328 -0.0006
-0.9990 -0.0005 0.0001 -0.0663 0.0365 0.0059
-7.1226 -9.0588 15.8592 -0.0174 0.7699 0.6380
11.8981 -6.3872 -15.2136 0.0252 -0.9425 0.3332
